data_4071776
loop_
_publ_author_name
'Albertin, Gabriele'
'Antoniutti, Stefano'
'Bacchi, Alessia'
'Pelizzi, Giancarlo'
'Zanardo, Gianluigi'

_publ_section_title
;
 Synthesis and Reactivity of Trihydridostannyl Complexes of Ruthenium and
 Osmium
;
_journal_issue 17
_journal_name_full Organometallics
_journal_page_first 4407
_journal_paper_doi 10.1021/om800380y
_journal_volume 27
_journal_year 2008
_chemical_formula_sum 'C31 H39 O8.5 P2 Ru Sn'
_chemical_formula_weight 829.32
_chemical_name_systematic
;
 ?
;
_space_group_IT_number 15
_symmetry_cell_setting monoclinic
_symmetry_space_group_name_Hall '-C 2yc'
_symmetry_space_group_name_H-M 'C 1 2/c 1'
_atom_sites_solution_hydrogens geom
_atom_sites_solution_primary direct
_atom_sites_solution_secondary difmap
_audit_creation_method SHELXL-97
_cell_angle_alpha 90.00
_cell_angle_beta 92.3870(10)
_cell_angle_gamma 90.00
_cell_formula_units_Z 8
_cell_length_a 26.2642(9)
_cell_length_b 10.1641(3)
_cell_length_c 26.1680(9)
_cell_measurement_temperature 293(2)
_cell_volume 6979.5(4)
_computing_structure_refinement 'SHELXL-97 (Sheldrick, 1997)'
_computing_structure_solution 'SIR97 (Altomare et al., 1997)'
_diffrn_ambient_temperature 293(2)
_diffrn_detector_area_resol_mean 8.2
_diffrn_measured_fraction_theta_full 0.994
_diffrn_measured_fraction_theta_max 0.994
_diffrn_measurement_device_type diffractometer
_diffrn_measurement_method '\w scan'
_diffrn_radiation_monochromator graphite
_diffrn_radiation_source 'fine-focus sealed tube'
_diffrn_radiation_type MoK\a
_diffrn_radiation_wavelength 0.71073
_diffrn_reflns_av_R_equivalents 0.0459
_diffrn_reflns_av_sigmaI/netI 0.0484
_diffrn_reflns_limit_h_max 34
_diffrn_reflns_limit_h_min -34
_diffrn_reflns_limit_k_max 13
_diffrn_reflns_limit_k_min -13
_diffrn_reflns_limit_l_max 34
_diffrn_reflns_limit_l_min -34
_diffrn_reflns_number 43269
_diffrn_reflns_theta_full 28.29
_diffrn_reflns_theta_max 28.29
_diffrn_reflns_theta_min 1.55
_exptl_absorpt_coefficient_mu 1.287
_exptl_absorpt_correction_T_max 1.0
_exptl_absorpt_correction_T_min 0.809609
_exptl_absorpt_correction_type multi-scan
_exptl_absorpt_process_details 'according to SADABS'
_exptl_crystal_colour yellow
_exptl_crystal_density_diffrn 1.578
_exptl_crystal_density_method 'not measured'
_exptl_crystal_description prism
_exptl_crystal_F_000 3336
_exptl_crystal_size_max 0.08
_exptl_crystal_size_mid 0.06
_exptl_crystal_size_min 0.04
_refine_diff_density_max 0.694
_refine_diff_density_min -0.428
_refine_diff_density_rms 0.069
_refine_ls_extinction_method none
_refine_ls_goodness_of_fit_ref 0.878
_refine_ls_hydrogen_treatment mixed
_refine_ls_matrix_type full
_refine_ls_number_parameters 404
_refine_ls_number_reflns 8620
_refine_ls_number_restraints 3
_refine_ls_restrained_S_all 0.879
_refine_ls_R_factor_all 0.0556
_refine_ls_R_factor_gt 0.0300
_refine_ls_shift/su_max 0.001
_refine_ls_shift/su_mean 0.000
_refine_ls_structure_factor_coef Fsqd
_refine_ls_weighting_details 'calc w=1/[\s^2^(Fo^2^)+(0.0300P)^2^+0.0000P] where P=(Fo^2^+2Fc^2^)/3'
_refine_ls_weighting_scheme calc
_refine_ls_wR_factor_gt 0.0596
_refine_ls_wR_factor_ref 0.0644
_reflns_number_gt 5835
_reflns_number_total 8620
_reflns_threshold_expression >2sigma(I)
_cod_data_source_file om800380y_si_001.cif
_cod_data_source_block compound-12b
_cod_depositor_comments
;
The following automatic conversions were performed:

'_exptl_absorpt_correction_type' value 'multi scan' changed to
'multi-scan' according to
/home/saulius/struct/CIF-dictionaries/cif_core.dic dictionary named
'cif_core.dic' version 2.4.1 from 2010-06-29.

Automatic conversion script
Id: cif_fix_values 1715 2011-07-08 13:25:40Z adriana 
;
_cod_original_sg_symbol_H-M 'C 2/c'
_cod_original_formula_sum 'C31 H39 O8.50 P2 Ru Sn'
_cod_database_code 4071776

loop_
_symmetry_equiv_pos_as_xyz
'x, y, z'
'-x, y, -z+1/2'
'x+1/2, y+1/2, z'
'-x+1/2, y+1/2, -z+1/2'
'-x, -y, -z'
'x, -y, z-1/2'
'-x+1/2, -y+1/2, -z'
'x+1/2, -y+1/2, z-1/2'

loop_
_atom_site_label
_atom_site_type_symbol
_atom_site_fract_x
_atom_site_fract_y
_atom_site_fract_z
_atom_site_U_iso_or_equiv
_atom_site_adp_type
_atom_site_occupancy
_atom_site_symmetry_multiplicity
_atom_site_calc_flag
_atom_site_refinement_flags
Ru Ru 0.138576(8) 0.59083(2) 0.430982(8) 0.03450(6) Uani 1 1 d .
Sn1 Sn 0.214165(7) 0.749478(19) 0.442426(7) 0.03668(6) Uani 1 1 d .
O1 O 0.20828(8) 0.37775(19) 0.36868(8) 0.0542(6) Uani 1 1 d .
O2 O 0.12575(8) 0.4193(2) 0.32740(9) 0.0618(6) Uani 1 1 d .
O3 O 0.19421(8) 0.5906(2) 0.32107(8) 0.0600(6) Uani 1 1 d .
O4 O 0.19725(9) 0.9469(2) 0.41069(8) 0.0560(6) Uani 1 1 d .
O5 O 0.20203(10) 1.0917(2) 0.47459(10) 0.0758(8) Uani 1 1 d .
O6 O 0.27880(8) 0.7698(2) 0.40055(8) 0.0565(6) Uani 1 1 d .
O7 O 0.32140(12) 0.8236(4) 0.33274(12) 0.1277(13) Uani 1 1 d .
O8 O 0.22973(9) 0.8538(2) 0.50789(8) 0.0452(5) Uani 1 1 d .
P1 P 0.08348(3) 0.72856(7) 0.38506(3) 0.03675(17) Uani 1 1 d .
P2 P 0.16812(3) 0.49619(8) 0.36084(3) 0.04210(19) Uani 1 1 d .
C1 C 0.12942(15) 0.3984(3) 0.46916(14) 0.0635(10) Uani 1 1 d .
H1 H 0.1384 0.3194 0.4540 0.076 Uiso 1 1 calc R
C2 C 0.08191(13) 0.4592(3) 0.46417(13) 0.0568(9) Uani 1 1 d .
H2 H 0.0537 0.4295 0.4448 0.068 Uiso 1 1 calc R
C3 C 0.08485(14) 0.5742(3) 0.49401(13) 0.0593(9) Uani 1 1 d .
H3 H 0.0584 0.6335 0.4982 0.071 Uiso 1 1 calc R
C4 C 0.13319(16) 0.5848(4) 0.51601(12) 0.0659(10) Uani 1 1 d .
H4 H 0.1450 0.6525 0.5373 0.079 Uiso 1 1 calc R
C5 C 0.16145(13) 0.4764(4) 0.50084(14) 0.0683(11) Uani 1 1 d .
H5 H 0.1954 0.4590 0.5101 0.082 Uiso 1 1 calc R
C6 C 0.01922(11) 0.6535(3) 0.38128(11) 0.0430(7) Uani 1 1 d .
C7 C -0.02231(12) 0.7084(3) 0.40450(12) 0.0524(8) Uani 1 1 d .
H7 H -0.0186 0.7881 0.4217 0.063 Uiso 1 1 calc R
C8 C -0.06929(13) 0.6456(4) 0.40233(13) 0.0675(10) Uani 1 1 d .
H8 H -0.0967 0.6835 0.4182 0.081 Uiso 1 1 calc R
C9 C -0.07570(15) 0.5282(5) 0.37700(15) 0.0754(12) Uani 1 1 d .
H9 H -0.1075 0.4878 0.3749 0.090 Uiso 1 1 calc R
C10 C -0.03466(15) 0.4710(4) 0.35473(15) 0.0718(11) Uani 1 1 d .
H10 H -0.0386 0.3909 0.3378 0.086 Uiso 1 1 calc R
C11 C 0.01250(13) 0.5321(3) 0.35745(14) 0.0598(9) Uani 1 1 d .
H11 H 0.0402 0.4913 0.3431 0.072 Uiso 1 1 calc R
C12 C 0.06912(11) 0.8895(3) 0.41358(12) 0.0446(7) Uani 1 1 d .
C13 C 0.08374(12) 0.9167(3) 0.46394(12) 0.0537(8) Uani 1 1 d .
H13 H 0.1034 0.8556 0.4824 0.064 Uiso 1 1 calc R
C14 C 0.06985(15) 1.0325(4) 0.48747(16) 0.0708(11) Uani 1 1 d .
H14 H 0.0804 1.0491 0.5212 0.085 Uiso 1 1 calc R
C15 C 0.04077(17) 1.1215(4) 0.46103(19) 0.0816(13) Uani 1 1 d .
H15 H 0.0310 1.1988 0.4769 0.098 Uiso 1 1 calc R
C16 C 0.02569(16) 1.0984(4) 0.41099(19) 0.0836(13) Uani 1 1 d .
H16 H 0.0059 1.1601 0.3930 0.100 Uiso 1 1 calc R
C17 C 0.04015(14) 0.9817(3) 0.38699(14) 0.0670(10) Uani 1 1 d .
H17 H 0.0301 0.9665 0.3530 0.080 Uiso 1 1 calc R
C18 C 0.09359(11) 0.7790(3) 0.31867(11) 0.0421(7) Uani 1 1 d .
C19 C 0.12904(13) 0.8751(3) 0.30954(12) 0.0580(9) Uani 1 1 d .
H19 H 0.1485 0.9094 0.3369 0.070 Uiso 1 1 calc R
C20 C 0.13643(14) 0.9219(4) 0.26079(14) 0.0699(10) Uani 1 1 d .
H20 H 0.1605 0.9872 0.2557 0.084 Uiso 1 1 calc R
C21 C 0.10853(16) 0.8722(4) 0.22020(14) 0.0793(12) Uani 1 1 d .
H21 H 0.1128 0.9044 0.1874 0.095 Uiso 1 1 calc R
C22 C 0.07419(18) 0.7749(5) 0.22840(15) 0.1022(17) Uani 1 1 d .
H22 H 0.0555 0.7394 0.2007 0.123 Uiso 1 1 calc R
C23 C 0.06657(14) 0.7275(4) 0.27720(13) 0.0765(12) Uani 1 1 d .
H23 H 0.0431 0.6606 0.2819 0.092 Uiso 1 1 calc R
C24 C 0.19241(13) 1.0592(3) 0.43052(15) 0.0613(9) Uani 1 1 d .
H24 H 0.1800 1.1251 0.4088 0.074 Uiso 1 1 calc R
C25 C 0.28287(17) 0.8187(5) 0.35609(16) 0.0847(13) Uani 1 1 d .
H25 H 0.2535 0.8537 0.3403 0.102 Uiso 1 1 calc R
C26 C 0.25506(16) 0.3969(4) 0.3978(2) 0.1135(19) Uani 1 1 d .
H26A H 0.2698 0.4801 0.3879 0.136 Uiso 1 1 calc R
H26B H 0.2475 0.4030 0.4337 0.136 Uiso 1 1 calc R
C27 C 0.29141(16) 0.2972(5) 0.39190(19) 0.1077(17) Uani 1 1 d .
H27A H 0.2774 0.2143 0.4018 0.162 Uiso 1 1 calc R
H27B H 0.3212 0.3162 0.4131 0.162 Uiso 1 1 calc R
H27C H 0.3005 0.2931 0.3568 0.162 Uiso 1 1 calc R
C28 C 0.2119(2) 0.5461(5) 0.27259(19) 0.142(3) Uani 1 1 d .
H28A H 0.2375 0.4789 0.2793 0.171 Uiso 1 1 calc R
H28B H 0.1835 0.5046 0.2540 0.171 Uiso 1 1 calc R
C29 C 0.2317(2) 0.6369(5) 0.24214(19) 0.127(2) Uani 1 1 d .
H29A H 0.2071 0.7056 0.2356 0.191 Uiso 1 1 calc R
H29B H 0.2402 0.5969 0.2104 0.191 Uiso 1 1 calc R
H29C H 0.2618 0.6734 0.2586 0.191 Uiso 1 1 calc R
C30 C 0.12664(19) 0.2979(5) 0.3026(2) 0.143(3) Uani 1 1 d .
H30A H 0.1328 0.2297 0.3281 0.172 Uiso 1 1 calc R
H30B H 0.1550 0.2971 0.2800 0.172 Uiso 1 1 calc R
C31 C 0.08198(19) 0.2666(4) 0.27386(19) 0.1161(19) Uani 1 1 d .
H31A H 0.0536 0.2656 0.2958 0.174 Uiso 1 1 calc R
H31B H 0.0856 0.1815 0.2585 0.174 Uiso 1 1 calc R
H31C H 0.0762 0.3313 0.2475 0.174 Uiso 1 1 calc R
O9 O 0.1203(3) 0.8800(8) 0.6077(3) 0.171(4) Uani 0.50 1 d PD
H1O9 H 0.1232 0.8277 0.5815 0.250 Uiso 0.50 1 d PD
H2O9 H 0.1087 0.8303 0.6369 0.250 Uiso 0.50 1 d PD
H1O H 0.2237(11) 0.918(3) 0.5059(11) 0.028(9) Uiso 1 1 d .

loop_
_atom_site_aniso_label
_atom_site_aniso_U_11
_atom_site_aniso_U_22
_atom_site_aniso_U_33
_atom_site_aniso_U_23
_atom_site_aniso_U_13
_atom_site_aniso_U_12
Ru 0.03505(12) 0.03398(12) 0.03411(12) 0.00049(10) -0.00299(9) -0.00291(10)
Sn1 0.03672(11) 0.03875(11) 0.03397(10) 0.00124(9) -0.00575(8) -0.00508(9)
O1 0.0503(13) 0.0484(13) 0.0627(14) -0.0106(10) -0.0117(11) 0.0117(10)
O2 0.0546(13) 0.0616(14) 0.0676(15) -0.0288(12) -0.0159(11) 0.0087(12)
O3 0.0691(15) 0.0579(14) 0.0547(14) -0.0013(11) 0.0222(12) 0.0060(12)
O4 0.0741(16) 0.0420(13) 0.0504(13) 0.0076(10) -0.0154(11) -0.0042(11)
O5 0.106(2) 0.0444(14) 0.0748(18) -0.0060(13) -0.0277(15) 0.0069(14)
O6 0.0466(13) 0.0764(16) 0.0465(13) 0.0094(12) 0.0024(10) -0.0086(11)
O7 0.091(2) 0.211(4) 0.083(2) 0.028(2) 0.0343(19) -0.038(3)
O8 0.0533(14) 0.0395(14) 0.0416(13) -0.0035(11) -0.0131(10) 0.0063(11)
P1 0.0353(4) 0.0389(4) 0.0357(4) -0.0029(3) -0.0024(3) 0.0012(3)
P2 0.0410(4) 0.0406(4) 0.0444(5) -0.0050(3) -0.0022(4) 0.0032(3)
C1 0.085(3) 0.0382(18) 0.069(2) 0.0163(17) 0.018(2) -0.0002(19)
C2 0.054(2) 0.059(2) 0.056(2) 0.0171(17) -0.0054(17) -0.0221(17)
C3 0.066(2) 0.055(2) 0.058(2) 0.0119(18) 0.0234(18) 0.0013(18)
C4 0.088(3) 0.071(2) 0.0392(19) 0.0064(18) 0.0019(18) -0.027(2)
C5 0.046(2) 0.087(3) 0.071(3) 0.046(2) -0.0100(19) -0.011(2)
C6 0.0396(17) 0.0490(18) 0.0399(17) 0.0046(14) -0.0061(13) 0.0007(14)
C7 0.0448(19) 0.072(2) 0.0410(18) 0.0048(16) 0.0026(15) 0.0002(16)
C8 0.044(2) 0.106(3) 0.053(2) 0.015(2) 0.0100(17) -0.004(2)
C9 0.051(2) 0.107(3) 0.068(3) 0.023(2) -0.009(2) -0.025(2)
C10 0.064(3) 0.069(2) 0.081(3) 0.003(2) -0.019(2) -0.022(2)
C11 0.045(2) 0.058(2) 0.075(2) -0.0038(18) -0.0099(17) -0.0057(16)
C12 0.0448(17) 0.0390(17) 0.0506(19) -0.0018(14) 0.0082(14) 0.0003(13)
C13 0.057(2) 0.0511(19) 0.054(2) -0.0104(16) 0.0087(16) -0.0068(16)
C14 0.080(3) 0.060(2) 0.074(3) -0.025(2) 0.022(2) -0.010(2)
C15 0.097(3) 0.045(2) 0.107(4) -0.016(2) 0.052(3) -0.005(2)
C16 0.099(3) 0.049(2) 0.105(4) 0.016(2) 0.028(3) 0.026(2)
C17 0.086(3) 0.054(2) 0.062(2) 0.0074(18) 0.012(2) 0.019(2)
C18 0.0390(16) 0.0497(18) 0.0370(16) -0.0025(13) -0.0044(13) 0.0068(14)
C19 0.060(2) 0.070(2) 0.0436(19) 0.0049(16) -0.0064(16) -0.0140(18)
C20 0.072(2) 0.084(3) 0.054(2) 0.012(2) 0.0059(19) -0.012(2)
C21 0.084(3) 0.117(4) 0.037(2) 0.009(2) 0.007(2) 0.000(3)
C22 0.100(4) 0.170(5) 0.036(2) -0.008(3) -0.007(2) -0.043(3)
C23 0.074(3) 0.110(3) 0.045(2) -0.009(2) -0.0059(18) -0.034(2)
C24 0.071(2) 0.042(2) 0.069(3) 0.0135(18) -0.0182(19) -0.0042(17)
C25 0.076(3) 0.113(4) 0.065(3) 0.016(3) 0.006(2) -0.014(3)
C26 0.074(3) 0.094(3) 0.168(5) -0.060(3) -0.057(3) 0.039(3)
C27 0.067(3) 0.129(4) 0.126(4) -0.014(3) -0.011(3) 0.039(3)
C28 0.239(7) 0.090(4) 0.108(4) -0.014(3) 0.117(5) -0.011(4)
C29 0.178(6) 0.118(4) 0.091(4) 0.014(3) 0.070(4) 0.030(4)
C30 0.101(4) 0.114(4) 0.208(6) -0.096(4) -0.066(4) 0.024(3)
C31 0.118(4) 0.101(4) 0.125(4) -0.062(3) -0.051(3) 0.010(3)
O9 0.132(7) 0.168(8) 0.208(9) -0.058(7) -0.046(6) 0.067(6)

loop_
_atom_type_symbol
_atom_type_description
_atom_type_scat_dispersion_real
_atom_type_scat_dispersion_imag
_atom_type_scat_source
C C 0.0033 0.0016 'International Tables Vol C Tables 4.2.6.8 and 6.1.1.4'
H H 0.0000 0.0000 'International Tables Vol C Tables 4.2.6.8 and 6.1.1.4'
O O 0.0106 0.0060 'International Tables Vol C Tables 4.2.6.8 and 6.1.1.4'
P P 0.1023 0.0942 'International Tables Vol C Tables 4.2.6.8 and 6.1.1.4'
Ru Ru -1.2594 0.8363 'International Tables Vol C Tables 4.2.6.8 and 6.1.1.4'
Sn Sn -0.6537 1.4246 'International Tables Vol C Tables 4.2.6.8 and 6.1.1.4'

loop_
_geom_angle_atom_site_label_1
_geom_angle_atom_site_label_2
_geom_angle_atom_site_label_3
_geom_angle
_geom_angle_site_symmetry_1
_geom_angle_site_symmetry_3
C2 Ru C1 36.76(12) . .
C2 Ru C3 37.02(12) . .
C1 Ru C3 60.87(13) . .
C2 Ru C5 61.56(12) . .
C1 Ru C5 36.79(13) . .
C3 Ru C5 60.59(13) . .
C2 Ru C4 61.32(13) . .
C1 Ru C4 60.94(13) . .
C3 Ru C4 35.97(12) . .
C5 Ru C4 36.43(13) . .
C2 Ru P2 108.94(10) . .
C1 Ru P2 92.19(10) . .
C3 Ru P2 145.93(10) . .
C5 Ru P2 110.94(12) . .
C4 Ru P2 147.37(11) . .
C2 Ru P1 98.85(9) . .
C1 Ru P1 133.75(10) . .
C3 Ru P1 91.65(9) . .
C5 Ru P1 152.06(11) . .
C4 Ru P1 117.98(11) . .
P2 Ru P1 93.72(3) . .
C2 Ru Sn1 150.08(9) . .
C1 Ru Sn1 126.92(10) . .
C3 Ru Sn1 118.28(10) . .
C5 Ru Sn1 92.95(9) . .
C4 Ru Sn1 88.95(9) . .
P2 Ru Sn1 94.17(2) . .
P1 Ru Sn1 98.31(2) . .
O8 Sn1 O6 104.63(9) . .
O8 Sn1 O8 69.20(10) . 7_566
O6 Sn1 O8 79.39(9) . 7_566
O8 Sn1 O4 82.75(8) . .
O6 Sn1 O4 82.35(9) . .
O8 Sn1 O4 141.04(8) 7_566 .
O8 Sn1 Ru 123.46(7) . .
O6 Sn1 Ru 130.47(6) . .
O8 Sn1 Ru 105.43(6) 7_566 .
O4 Sn1 Ru 112.60(6) . .
C26 O1 P2 120.7(2) . .
C30 O2 P2 131.7(2) . .
C28 O3 P2 123.3(2) . .
C24 O4 Sn1 133.5(2) . .
C25 O6 Sn1 128.7(3) . .
Sn1 O8 Sn1 110.80(10) . 7_566
C18 P1 C12 100.06(13) . .
C18 P1 C6 103.38(13) . .
C12 P1 C6 100.72(14) . .
C18 P1 Ru 123.16(10) . .
C12 P1 Ru 117.44(10) . .
C6 P1 Ru 109.11(9) . .
O3 P2 O2 104.27(13) . .
O3 P2 O1 103.70(12) . .
O2 P2 O1 98.20(11) . .
O3 P2 Ru 116.76(9) . .
O2 P2 Ru 113.78(9) . .
O1 P2 Ru 117.71(9) . .
C2 C1 C5 108.5(3) . .
C2 C1 Ru 71.31(18) . .
C5 C1 Ru 72.16(18) . .
C1 C2 C3 106.8(3) . .
C1 C2 Ru 71.93(18) . .
C3 C2 Ru 72.08(18) . .
C4 C3 C2 109.0(3) . .
C4 C3 Ru 72.61(19) . .
C2 C3 Ru 70.90(18) . .
C3 C4 C5 108.1(3) . .
C3 C4 Ru 71.42(19) . .
C5 C4 Ru 71.5(2) . .
C4 C5 C1 107.5(3) . .
C4 C5 Ru 72.10(19) . .
C1 C5 Ru 71.04(18) . .
C7 C6 C11 117.8(3) . .
C7 C6 P1 122.8(2) . .
C11 C6 P1 119.2(2) . .
C6 C7 C8 120.7(3) . .
C9 C8 C7 120.7(4) . .
C8 C9 C10 119.4(4) . .
C9 C10 C11 120.2(4) . .
C10 C11 C6 121.2(3) . .
C17 C12 C13 118.1(3) . .
C17 C12 P1 121.1(3) . .
C13 C12 P1 120.6(2) . .
C12 C13 C14 121.6(3) . .
C15 C14 C13 119.6(4) . .
C14 C15 C16 120.5(4) . .
C15 C16 C17 119.9(4) . .
C12 C17 C16 120.2(4) . .
C23 C18 C19 117.6(3) . .
C23 C18 P1 123.3(3) . .
C19 C18 P1 119.1(2) . .
C18 C19 C20 121.7(3) . .
C21 C20 C19 120.0(4) . .
C20 C21 C22 119.0(4) . .
C21 C22 C23 121.3(4) . .
C18 C23 C22 120.3(4) . .
O5 C24 O4 128.0(3) . .
O7 C25 O6 125.7(4) . .
C27 C26 O1 114.6(3) . .
C29 C28 O3 117.0(4) . .
O2 C30 C31 114.8(4) . .

loop_
_geom_bond_atom_site_label_1
_geom_bond_atom_site_label_2
_geom_bond_distance
_geom_bond_site_symmetry_2
Ru C2 2.206(3) .
Ru C1 2.214(3) .
Ru C3 2.221(3) .
Ru C5 2.228(3) .
Ru C4 2.236(3) .
Ru P2 2.2394(8) .
Ru P1 2.3135(7) .
Ru Sn1 2.5655(3) .
Sn1 O8 2.042(2) .
Sn1 O6 2.069(2) .
Sn1 O8 2.192(2) 7_566
Sn1 O4 2.210(2) .
O1 C26 1.432(4) .
O1 P2 1.608(2) .
O2 C30 1.395(4) .
O2 P2 1.592(2) .
O3 C28 1.442(4) .
O3 P2 1.592(2) .
O4 C24 1.262(4) .
O5 C24 1.216(4) .
O6 C25 1.274(4) .
O7 C25 1.205(5) .
O8 Sn1 2.192(2) 7_566
P1 C18 1.841(3) .
P1 C12 1.844(3) .
P1 C6 1.851(3) .
C1 C2 1.394(5) .
C1 C5 1.402(5) .
C2 C3 1.406(5) .
C3 C4 1.376(5) .
C4 C5 1.396(5) .
C6 C7 1.388(4) .
C6 C11 1.390(4) .
C7 C8 1.388(4) .
C8 C9 1.372(5) .
C9 C10 1.376(5) .
C10 C11 1.385(4) .
C12 C17 1.377(4) .
C12 C13 1.385(4) .
C13 C14 1.385(4) .
C14 C15 1.355(5) .
C15 C16 1.372(6) .
C16 C17 1.402(5) .
C18 C23 1.375(4) .
C18 C19 1.377(4) .
C19 C20 1.383(4) .
C20 C21 1.362(5) .
C21 C22 1.362(6) .
C22 C23 1.387(5) .
C26 C27 1.405(5) .
C28 C29 1.338(6) .
C30 C31 1.403(5) .
